data_7051884
loop_
_publ_author_name
'Burchell, Tara J.'
'Enright, Gary D.'
'Ripmeester, John A.'

_publ_section_title
;
 Guest capture, storage and removal in the TATM host framework: a
 single-crystal study
;
_journal_issue 5
_journal_name_full 'New Journal of Chemistry'
_journal_page_first 864
_journal_paper_doi 10.1039/b718592h
_journal_volume 32
_journal_year 2008
_chemical_formula_moiety '2(C19H16O3S3) 0.84(C3H6O1)'
_chemical_formula_sum 'C40.52 H37.04 O6.84 S6'
_chemical_formula_weight 825.78
_chemical_name_systematic
;
?
;
_space_group_IT_number 2
_symmetry_cell_setting triclinic
_symmetry_space_group_name_Hall '-P 1'
_symmetry_space_group_name_H-M 'P -1'
_atom_sites_solution_hydrogens geom
_atom_sites_solution_primary direct
_atom_sites_solution_secondary difmap
_audit_creation_method SHELXL-97
_cell_angle_alpha 95.020(3)
_cell_angle_beta 107.818(2)
_cell_angle_gamma 95.907(2)
_cell_formula_units_Z 1
_cell_length_a 8.0970(12)
_cell_length_b 10.5845(15)
_cell_length_c 12.3055(18)
_cell_measurement_reflns_used 2854
_cell_measurement_temperature 125(2)
_cell_measurement_theta_max 26.44
_cell_measurement_theta_min 1.75
_cell_volume 990.8(2)
_computing_cell_refinement 'SAINT (Bruker 2001)'
_computing_data_collection SMART
_computing_data_reduction 'SAINT (Bruker 2001)'
_computing_structure_refinement 'SHELXL-97 (Sheldrick, 1997)'
_computing_structure_solution 'SHELXS-97 (Sheldrick, 1990)'
_diffrn_ambient_temperature 125(2)
_diffrn_measured_fraction_theta_full 0.976
_diffrn_measured_fraction_theta_max 0.976
_diffrn_measurement_device_type 'Bruker SMART 1000 CCD'
_diffrn_measurement_method '/w scans'
_diffrn_radiation_monochromator graphite
_diffrn_radiation_source 'fine-focus sealed tube'
_diffrn_radiation_type MoK\a
_diffrn_radiation_wavelength 0.71073
_diffrn_reflns_av_R_equivalents 0.0270
_diffrn_reflns_av_sigmaI/netI 0.0348
_diffrn_reflns_limit_h_max 11
_diffrn_reflns_limit_h_min -11
_diffrn_reflns_limit_k_max 14
_diffrn_reflns_limit_k_min -14
_diffrn_reflns_limit_l_max 16
_diffrn_reflns_limit_l_min -17
_diffrn_reflns_number 11973
_diffrn_reflns_theta_full 29.61
_diffrn_reflns_theta_max 29.61
_diffrn_reflns_theta_min 1.75
_exptl_absorpt_coefficient_mu 0.394
_exptl_absorpt_correction_T_max 0.9396
_exptl_absorpt_correction_T_min 0.8843
_exptl_absorpt_correction_type multi-scan
_exptl_absorpt_process_details SADABS
_exptl_crystal_colour 'pale yellow'
_exptl_crystal_density_diffrn 1.384
_exptl_crystal_density_method 'not measured'
_exptl_crystal_description block
_exptl_crystal_F_000 431
_exptl_crystal_size_max 0.32
_exptl_crystal_size_mid 0.32
_exptl_crystal_size_min 0.16
_refine_diff_density_max 0.769
_refine_diff_density_min -0.557
_refine_diff_density_rms 0.086
_refine_ls_extinction_method none
_refine_ls_goodness_of_fit_ref 1.050
_refine_ls_hydrogen_treatment constr
_refine_ls_matrix_type full
_refine_ls_number_parameters 268
_refine_ls_number_reflns 5448
_refine_ls_number_restraints 2
_refine_ls_restrained_S_all 1.051
_refine_ls_R_factor_all 0.0640
_refine_ls_R_factor_gt 0.0529
_refine_ls_shift/su_max 0.002
_refine_ls_shift/su_mean 0.000
_refine_ls_structure_factor_coef Fsqd
_refine_ls_weighting_details 'calc w=1/[\s^2^(Fo^2^)+(0.0753P)^2^+1.0423P] where P=(Fo^2^+2Fc^2^)/3'
_refine_ls_weighting_scheme calc
_refine_ls_wR_factor_gt 0.1421
_refine_ls_wR_factor_ref 0.1506
_reflns_number_gt 4531
_reflns_number_total 5448
_reflns_threshold_expression >2sigma(I)
_cod_data_source_file b718592h.txt
_cod_data_source_block 1a
_cod_database_code 7051884

loop_
_symmetry_equiv_pos_as_xyz
'x, y, z'
'-x, -y, -z'

loop_
_atom_site_label
_atom_site_type_symbol
_atom_site_fract_x
_atom_site_fract_y
_atom_site_fract_z
_atom_site_U_iso_or_equiv
_atom_site_adp_type
_atom_site_occupancy
_atom_site_symmetry_multiplicity
_atom_site_calc_flag
_atom_site_refinement_flags
_atom_site_disorder_assembly
_atom_site_disorder_group
O1 O -0.6402(2) -0.06685(17) 0.14376(16) 0.0343(4) Uani 1 1 d . . .
O2 O 0.0589(2) 0.46446(17) -0.23858(16) 0.0356(4) Uani 1 1 d . . .
O3 O 0.4774(3) 0.4207(2) 0.66333(17) 0.0522(6) Uani 1 1 d . . .
S1 S -0.41044(7) 0.17225(5) 0.15929(5) 0.02713(14) Uani 1 1 d . . .
S2 S 0.24617(7) 0.45873(5) 0.01120(5) 0.02550(14) Uani 1 1 d . . .
S3 S 0.42884(8) 0.19350(7) 0.49299(5) 0.03727(17) Uani 1 1 d . . .
C1 C 0.0936(3) 0.1710(2) 0.17077(18) 0.0222(4) Uani 1 1 d . . .
H1 H 0.1279 0.0898 0.1418 0.027 Uiso 1 1 calc R . .
C2 C -0.0981(3) 0.1432(2) 0.16189(17) 0.0216(4) Uani 1 1 d . . .
C3 C -0.1874(3) 0.0181(2) 0.15316(18) 0.0232(4) Uani 1 1 d . . .
H3 H -0.1353 -0.0578 0.1493 0.028 Uiso 1 1 calc R . .
C4 C -0.3588(3) 0.0195(2) 0.15093(18) 0.0229(4) Uani 1 1 d . . .
C5 C -0.2048(3) 0.2351(2) 0.16545(19) 0.0253(4) Uani 1 1 d . . .
H5 H -0.1680 0.3242 0.1708 0.030 Uiso 1 1 calc R . .
C6 C -0.4927(3) -0.0874(2) 0.14472(19) 0.0266(4) Uani 1 1 d . . .
C7 C -0.4451(3) -0.2201(2) 0.1421(3) 0.0370(5) Uani 1 1 d . . .
H7A H -0.3684 -0.2318 0.2183 0.055 Uiso 1 1 calc R . .
H7B H -0.3840 -0.2333 0.0853 0.055 Uiso 1 1 calc R . .
H7C H -0.5517 -0.2822 0.1209 0.055 Uiso 1 1 calc R . .
C8 C 0.1226(2) 0.2701(2) 0.09459(18) 0.0214(4) Uani 1 1 d . . .
C9 C 0.0197(3) 0.2595(2) -0.02294(18) 0.0218(4) Uani 1 1 d . . .
H9 H -0.0754 0.1935 -0.0588 0.026 Uiso 1 1 calc R . .
C10 C 0.0715(3) 0.3544(2) -0.07945(18) 0.0226(4) Uani 1 1 d . . .
C11 C 0.2500(3) 0.3744(2) 0.12420(18) 0.0248(4) Uani 1 1 d . . .
H11 H 0.3314 0.3974 0.1993 0.030 Uiso 1 1 calc R . .
C12 C -0.0014(3) 0.3743(2) -0.2006(2) 0.0279(4) Uani 1 1 d . . .
C13 C -0.1545(4) 0.2813(3) -0.2754(2) 0.0466(7) Uani 1 1 d . . .
H13A H -0.2626 0.3056 -0.2646 0.070 Uiso 1 1 calc R . .
H13B H -0.1399 0.1950 -0.2543 0.070 Uiso 1 1 calc R . .
H13C H -0.1613 0.2825 -0.3562 0.070 Uiso 1 1 calc R . .
C14 C 0.2065(3) 0.2061(2) 0.29585(18) 0.0249(4) Uani 1 1 d . . .
C15 C 0.2034(3) 0.3181(2) 0.36784(19) 0.0268(4) Uani 1 1 d . . .
H15 H 0.1302 0.3815 0.3428 0.032 Uiso 1 1 calc R . .
C16 C 0.3175(3) 0.3245(2) 0.4773(2) 0.0302(5) Uani 1 1 d . . .
C17 C 0.3224(3) 0.1306(2) 0.3536(2) 0.0310(5) Uani 1 1 d . . .
H17 H 0.3415 0.0516 0.3197 0.037 Uiso 1 1 calc R . .
C18 C 0.3600(3) 0.4265(3) 0.5750(2) 0.0349(5) Uani 1 1 d . . .
C19 C 0.2562(4) 0.5358(3) 0.5638(2) 0.0421(6) Uani 1 1 d . . .
H19A H 0.1607 0.5185 0.5960 0.063 Uiso 1 1 calc R . .
H19B H 0.2073 0.5465 0.4823 0.063 Uiso 1 1 calc R . .
H19C H 0.3323 0.6143 0.6056 0.063 Uiso 1 1 calc R . .
O4 O 0.1036(8) 1.1530(6) 0.6298(5) 0.0550(14) Uani 0.42 1 d P A -1
C20 C 0.0267(8) 1.0748(6) 0.5483(5) 0.0370(13) Uani 0.42 1 d PD A -1
C21 C 0.0801(13) 0.9427(7) 0.5325(8) 0.0472(19) Uani 0.42 1 d PD A -1
H21A H 0.1576 0.9441 0.4850 0.071 Uiso 0.42 1 calc PR A -1
H21B H -0.0247 0.8804 0.4945 0.071 Uiso 0.42 1 calc PR A -1
H21C H 0.1416 0.9182 0.6079 0.071 Uiso 0.42 1 calc PR A -1
C22 C -0.1316(12) 1.1058(11) 0.4544(7) 0.052(2) Uani 0.42 1 d PD A -1
H22A H -0.1862 1.1714 0.4868 0.078 Uiso 0.42 1 calc PR A -1
H22B H -0.2166 1.0282 0.4239 0.078 Uiso 0.42 1 calc PR A -1
H22C H -0.0937 1.1376 0.3922 0.078 Uiso 0.42 1 calc PR A -1

loop_
_atom_site_aniso_label
_atom_site_aniso_U_11
_atom_site_aniso_U_22
_atom_site_aniso_U_33
_atom_site_aniso_U_23
_atom_site_aniso_U_13
_atom_site_aniso_U_12
O1 0.0210(7) 0.0355(9) 0.0429(10) -0.0042(7) 0.0106(7) -0.0056(6)
O2 0.0378(9) 0.0336(9) 0.0348(9) 0.0094(7) 0.0113(7) -0.0018(7)
O3 0.0559(13) 0.0496(12) 0.0306(10) 0.0010(8) -0.0091(9) -0.0106(10)
S1 0.0191(2) 0.0252(3) 0.0370(3) 0.0025(2) 0.0096(2) 0.00188(18)
S2 0.0208(2) 0.0235(3) 0.0295(3) -0.00148(19) 0.0078(2) -0.00434(18)
S3 0.0297(3) 0.0417(3) 0.0300(3) 0.0085(2) -0.0050(2) -0.0008(2)
C1 0.0155(8) 0.0260(10) 0.0220(9) 0.0018(7) 0.0023(7) 0.0004(7)
C2 0.0172(8) 0.0235(9) 0.0205(9) 0.0004(7) 0.0027(7) -0.0016(7)
C3 0.0194(9) 0.0247(10) 0.0228(9) 0.0007(7) 0.0047(7) -0.0008(7)
C4 0.0192(9) 0.0205(9) 0.0261(10) -0.0016(7) 0.0056(7) -0.0015(7)
C5 0.0202(9) 0.0242(10) 0.0297(10) 0.0024(8) 0.0068(8) -0.0006(7)
C6 0.0217(9) 0.0269(10) 0.0277(10) -0.0022(8) 0.0067(8) -0.0047(8)
C7 0.0327(12) 0.0248(11) 0.0520(15) 0.0024(10) 0.0143(11) -0.0028(9)
C8 0.0148(8) 0.0242(9) 0.0235(9) 0.0004(7) 0.0051(7) 0.0000(7)
C9 0.0154(8) 0.0237(9) 0.0238(9) -0.0007(7) 0.0045(7) -0.0001(7)
C10 0.0169(8) 0.0228(9) 0.0259(10) -0.0004(7) 0.0055(7) -0.0001(7)
C11 0.0186(9) 0.0273(10) 0.0239(9) -0.0019(8) 0.0033(7) -0.0026(7)
C12 0.0243(10) 0.0289(11) 0.0293(11) 0.0038(8) 0.0077(8) 0.0003(8)
C13 0.0386(14) 0.0582(18) 0.0286(12) 0.0118(12) -0.0038(10) -0.0191(13)
C14 0.0178(9) 0.0313(11) 0.0227(9) 0.0037(8) 0.0039(7) -0.0014(8)
C15 0.0196(9) 0.0344(11) 0.0233(10) 0.0026(8) 0.0045(8) -0.0017(8)
C16 0.0235(10) 0.0367(12) 0.0255(10) 0.0035(9) 0.0044(8) -0.0063(9)
C17 0.0225(10) 0.0336(12) 0.0300(11) 0.0039(9) -0.0001(8) -0.0012(8)
C18 0.0317(11) 0.0413(13) 0.0247(10) 0.0027(9) 0.0052(9) -0.0135(10)
C19 0.0412(14) 0.0499(16) 0.0324(13) -0.0052(11) 0.0131(11) -0.0023(12)
O4 0.055(3) 0.055(3) 0.042(3) -0.007(2) 0.003(2) 0.002(3)
C20 0.037(3) 0.049(4) 0.027(3) 0.003(2) 0.015(3) -0.001(3)
C21 0.049(5) 0.052(5) 0.042(5) 0.004(4) 0.020(4) -0.002(4)
C22 0.046(5) 0.079(7) 0.028(3) 0.016(4) 0.005(3) 0.006(4)

loop_
_atom_type_symbol
_atom_type_description
_atom_type_scat_dispersion_real
_atom_type_scat_dispersion_imag
_atom_type_scat_source
C C 0.0033 0.0016 'International Tables Vol C Tables 4.2.6.8 and 6.1.1.4'
H H 0.0000 0.0000 'International Tables Vol C Tables 4.2.6.8 and 6.1.1.4'
O O 0.0106 0.0060 'International Tables Vol C Tables 4.2.6.8 and 6.1.1.4'
S S 0.1246 0.1234 'International Tables Vol C Tables 4.2.6.8 and 6.1.1.4'

loop_
_geom_angle_atom_site_label_1
_geom_angle_atom_site_label_2
_geom_angle_atom_site_label_3
_geom_angle
_geom_angle_site_symmetry_1
_geom_angle_site_symmetry_3
_geom_angle_publ_flag
C5 S1 C4 91.56(10) . . ?
C11 S2 C10 91.49(10) . . ?
C17 S3 C16 91.58(12) . . ?
C8 C1 C2 111.66(16) . . ?
C8 C1 C14 113.17(17) . . ?
C2 C1 C14 110.43(17) . . ?
C5 C2 C3 111.58(19) . . ?
C5 C2 C1 124.56(19) . . ?
C3 C2 C1 123.82(19) . . ?
C4 C3 C2 112.30(19) . . ?
C3 C4 C6 129.5(2) . . ?
C3 C4 S1 111.74(16) . . ?
C6 C4 S1 118.77(16) . . ?
C2 C5 S1 112.81(16) . . ?
O1 C6 C4 120.0(2) . . ?
O1 C6 C7 121.3(2) . . ?
C4 C6 C7 118.6(2) . . ?
C11 C8 C9 111.42(19) . . ?
C11 C8 C1 126.95(19) . . ?
C9 C8 C1 121.56(18) . . ?
C10 C9 C8 113.08(18) . . ?
C9 C10 C12 128.77(19) . . ?
C9 C10 S2 111.35(16) . . ?
C12 C10 S2 119.88(16) . . ?
C8 C11 S2 112.66(16) . . ?
O2 C12 C10 121.2(2) . . ?
O2 C12 C13 121.2(2) . . ?
C10 C12 C13 117.6(2) . . ?
C17 C14 C15 111.7(2) . . ?
C17 C14 C1 123.2(2) . . ?
C15 C14 C1 125.10(19) . . ?
C16 C15 C14 112.7(2) . . ?
C15 C16 C18 129.6(2) . . ?
C15 C16 S3 111.33(19) . . ?
C18 C16 S3 118.97(18) . . ?
C14 C17 S3 112.75(19) . . ?
O3 C18 C16 120.3(3) . . ?
O3 C18 C19 120.8(3) . . ?
C16 C18 C19 118.9(2) . . ?
O4 C20 C21 122.8(7) . . ?
O4 C20 C22 120.4(7) . . ?
C21 C20 C22 116.8(8) . . ?

loop_
_geom_bond_atom_site_label_1
_geom_bond_atom_site_label_2
_geom_bond_distance
_geom_bond_site_symmetry_2
_geom_bond_publ_flag
O1 C6 1.233(3) . ?
O2 C12 1.220(3) . ?
O3 C18 1.217(3) . ?
S1 C5 1.705(2) . ?
S1 C4 1.713(2) . ?
S2 C11 1.711(2) . ?
S2 C10 1.721(2) . ?
S3 C17 1.705(2) . ?
S3 C16 1.724(3) . ?
C1 C8 1.513(3) . ?
C1 C2 1.517(3) . ?
C1 C14 1.521(3) . ?
C2 C5 1.372(3) . ?
C2 C3 1.421(3) . ?
C3 C4 1.381(3) . ?
C4 C6 1.464(3) . ?
C6 C7 1.494(3) . ?
C8 C11 1.372(3) . ?
C8 C9 1.419(3) . ?
C9 C10 1.372(3) . ?
C10 C12 1.468(3) . ?
C12 C13 1.499(3) . ?
C14 C17 1.367(3) . ?
C14 C15 1.424(3) . ?
C15 C16 1.372(3) . ?
C16 C18 1.473(3) . ?
C18 C19 1.490(4) . ?
O4 C20 1.202(8) . ?
C20 C21 1.519(8) . ?
C20 C22 1.527(7) . ?

loop_
_geom_torsion_atom_site_label_1
_geom_torsion_atom_site_label_2
_geom_torsion_atom_site_label_3
_geom_torsion_atom_site_label_4
_geom_torsion
_geom_torsion_site_symmetry_1
_geom_torsion_site_symmetry_2
_geom_torsion_site_symmetry_3
_geom_torsion_site_symmetry_4
_geom_torsion_publ_flag
C8 C1 C2 C5 -46.0(3) . . . . ?
C14 C1 C2 C5 80.9(3) . . . . ?
C8 C1 C2 C3 136.5(2) . . . . ?
C14 C1 C2 C3 -96.6(2) . . . . ?
C5 C2 C3 C4 -0.3(3) . . . . ?
C1 C2 C3 C4 177.53(19) . . . . ?
C2 C3 C4 C6 -178.8(2) . . . . ?
C2 C3 C4 S1 0.1(2) . . . . ?
C5 S1 C4 C3 0.14(17) . . . . ?
C5 S1 C4 C6 179.11(18) . . . . ?
C3 C2 C5 S1 0.4(2) . . . . ?
C1 C2 C5 S1 -177.41(16) . . . . ?
C4 S1 C5 C2 -0.30(18) . . . . ?
C3 C4 C6 O1 179.9(2) . . . . ?
S1 C4 C6 O1 1.1(3) . . . . ?
C3 C4 C6 C7 1.1(4) . . . . ?
S1 C4 C6 C7 -177.64(18) . . . . ?
C2 C1 C8 C11 133.7(2) . . . . ?
C14 C1 C8 C11 8.4(3) . . . . ?
C2 C1 C8 C9 -49.7(3) . . . . ?
C14 C1 C8 C9 -175.00(19) . . . . ?
C11 C8 C9 C10 0.5(3) . . . . ?
C1 C8 C9 C10 -176.64(18) . . . . ?
C8 C9 C10 C12 179.4(2) . . . . ?
C8 C9 C10 S2 -0.5(2) . . . . ?
C11 S2 C10 C9 0.33(17) . . . . ?
C11 S2 C10 C12 -179.57(18) . . . . ?
C9 C8 C11 S2 -0.2(2) . . . . ?
C1 C8 C11 S2 176.70(17) . . . . ?
C10 S2 C11 C8 -0.06(18) . . . . ?
C9 C10 C12 O2 179.7(2) . . . . ?
S2 C10 C12 O2 -0.5(3) . . . . ?
C9 C10 C12 C13 0.7(4) . . . . ?
S2 C10 C12 C13 -179.4(2) . . . . ?
C8 C1 C14 C17 -121.6(2) . . . . ?
C2 C1 C14 C17 112.4(2) . . . . ?
C8 C1 C14 C15 59.9(3) . . . . ?
C2 C1 C14 C15 -66.1(3) . . . . ?
C17 C14 C15 C16 0.4(3) . . . . ?
C1 C14 C15 C16 179.2(2) . . . . ?
C14 C15 C16 C18 176.5(2) . . . . ?
C14 C15 C16 S3 -0.1(3) . . . . ?
C17 S3 C16 C15 -0.14(19) . . . . ?
C17 S3 C16 C18 -177.22(19) . . . . ?
C15 C14 C17 S3 -0.6(3) . . . . ?
C1 C14 C17 S3 -179.30(16) . . . . ?
C16 S3 C17 C14 0.40(19) . . . . ?
C15 C16 C18 O3 -173.2(3) . . . . ?
S3 C16 C18 O3 3.3(3) . . . . ?
C15 C16 C18 C19 7.2(4) . . . . ?
S3 C16 C18 C19 -176.30(19) . . . . ?
H1 C1 C2 C5 -162.9 . . . . ?
H1 C1 C8 C11 -109.4 . . . . ?
H1 C1 C14 C17 -3.8 . . . . ?
